data_2241143
loop_
_publ_author_name
'Corfield, Peter W. R.'
'Bailey, Mary'

_publ_section_title
;
 Crystal structure of
 dichlorido[2-(diphenylphosphanyl)-3,4,5,6-tetrafluorobenzene-1-thiolato-\k^2^<i>P</i>,<i>S</i>]gold(III)
;
_journal_coeditor_code WM5209
_journal_issue 10
_journal_name_full 'Acta Crystallographica Section E'
_journal_page_first m181
_journal_page_last m182
_journal_paper_doi 10.1107/S2056989015016758
_journal_volume 71
_journal_year 2015
_chemical_formula_iupac '[Au (C18 H10 F4 P S) Cl2]'
_chemical_formula_moiety 'C18 H10 Au Cl2 F4 P S'
_chemical_formula_sum 'C18 H10 Au Cl2 F4 P S'
_chemical_formula_weight 633.16
_chemical_name_systematic
Dichlorido[2-(diphenylphosphanyl)-3,4,5,6-tetrafluorobenzene-1-thiolato-\k^2^<i>P</i>,<i>S</i>]gold(III)
_space_group_crystal_system monoclinic
_space_group_IT_number 15
_space_group_name_Hall '-C 2yc'
_space_group_name_H-M_alt 'C 1 2/c 1'
_symmetry_space_group_name_Hall '-C 2yc'
_symmetry_space_group_name_H-M 'C 1 2/c 1'
_atom_sites_solution_hydrogens geom
_atom_sites_solution_primary heavy
_atom_sites_solution_secondary difmap
_audit_creation_method SHELXL-2014/7
_cell_angle_alpha 90
_cell_angle_beta 100.75(3)
_cell_angle_gamma 90
_cell_formula_units_Z 8
_cell_length_a 18.90(2)
_cell_length_b 8.388(12)
_cell_length_c 24.15(3)
_cell_measurement_reflns_used 24
_cell_measurement_temperature 298(2)
_cell_measurement_theta_max 25.1
_cell_measurement_theta_min 4.2
_cell_volume 3761(8)
_computing_cell_refinement
;
Corfield (1972)
;
_computing_data_collection
;
Corfield (1972)
;
_computing_data_reduction
;
Corfield <i>et al.</i> (1973)
;
_computing_molecular_graphics
;
ORTEPIII (Burnett & Johnson, 1996)
;
_computing_publication_material
;
SHELXL2014 (Sheldrick, 2015)
;
_computing_structure_refinement
;
SHELXL2014 (Sheldrick, 2015)
;
_computing_structure_solution
;
Corfield (1972)
;
_diffrn_ambient_temperature 298(2)
_diffrn_measured_fraction_theta_full 0.984
_diffrn_measured_fraction_theta_max 0.952
_diffrn_measurement_device_type 'Picker 4-circle diffractometer'
_diffrn_measurement_method '\q/2\q scans'
_diffrn_radiation_monochromator 'oriented graphite 200 reflection'
_diffrn_radiation_type MoK\a
_diffrn_radiation_wavelength 0.7107
_diffrn_reflns_av_R_equivalents 0.0249
_diffrn_reflns_limit_h_max 24
_diffrn_reflns_limit_h_min 0
_diffrn_reflns_limit_k_max 9
_diffrn_reflns_limit_k_min 0
_diffrn_reflns_limit_l_max 30
_diffrn_reflns_limit_l_min -31
_diffrn_reflns_number 4262
_diffrn_reflns_theta_full 25.186
_diffrn_reflns_theta_max 27.501
_diffrn_reflns_theta_min 2.516
_diffrn_standards_decay_% -1.0(3)
_diffrn_standards_interval_count 500
_diffrn_standards_number 18
_exptl_absorpt_coefficient_mu 8.153
_exptl_absorpt_correction_T_max 0.442
_exptl_absorpt_correction_T_min 0.384
_exptl_absorpt_correction_type gaussian
_exptl_absorpt_process_details
;
(Busing & Levy, 1957)
;
_exptl_crystal_colour red
_exptl_crystal_density_diffrn 2.236
_exptl_crystal_density_meas 2.181(3)
_exptl_crystal_density_method
;
flotation in carbon tetrachloride/bromoforom mixture.
Discrepancy may be due to an uncalibrated pycnometer.
;
_exptl_crystal_description irregular
_exptl_crystal_F_000 2384
_exptl_crystal_size_max 0.22
_exptl_crystal_size_mid 0.16
_exptl_crystal_size_min 0.13
_refine_diff_density_max 0.996
_refine_diff_density_min -0.871
_refine_ls_extinction_method none
_refine_ls_goodness_of_fit_ref 1.025
_refine_ls_hydrogen_treatment constr
_refine_ls_matrix_type full
_refine_ls_number_parameters 220
_refine_ls_number_reflns 4142
_refine_ls_number_restraints 0
_refine_ls_restrained_S_all 1.025
_refine_ls_R_factor_all 0.0547
_refine_ls_R_factor_gt 0.0317
_refine_ls_shift/su_max 0.000
_refine_ls_shift/su_mean 0.000
_refine_ls_structure_factor_coef Fsqd
_refine_ls_weighting_details 'w=1/[\s^2^(Fo^2^)] where P=(Fo^2^+2Fc^2^)/3'
_refine_ls_weighting_scheme calc
_refine_ls_wR_factor_gt 0.0742
_refine_ls_wR_factor_ref 0.0860
_reflns_number_gt 3209
_reflns_number_total 4142
_reflns_threshold_expression 'I > 2\s(I)'
_cod_data_source_file wm5209sup1.cif
_cod_data_source_block I
_cod_database_code 2241143
_shelx_space_group_comment
;
The symmetry employed for this shelxl refinement is uniquely defined
by the following loop, which should always be used as a source of
symmetry information in preference to the above space-group names.
They are only intended as comments.
;

loop_
_space_group_symop_operation_xyz
'x, y, z'
'x, -y, z+1/2'
'x+1/2, y+1/2, z'
'x+1/2, -y+1/2, z+1/2'
'-x, -y, -z'
'-x, y, -z-1/2'
'-x+1/2, -y+1/2, -z'
'-x+1/2, y+1/2, -z-1/2'

loop_
_atom_site_type_symbol
_atom_site_label
_atom_site_fract_x
_atom_site_fract_y
_atom_site_fract_z
_atom_site_U_iso_or_equiv
_atom_site_adp_type
_atom_site_calc_flag
_atom_site_occupancy
Au Au 0.03240(2) 0.02779(3) 0.08580(2) 0.03238(9) Uani d 1
Cl Cl1 0.14260(10) -0.0955(2) 0.09200(9) 0.0544(5) Uani d 1
Cl Cl2 -0.03221(10) -0.1909(2) 0.04280(8) 0.0503(4) Uani d 1
S S -0.07524(9) 0.1492(2) 0.08537(8) 0.0438(4) Uani d 1
P P 0.09063(8) 0.2433(2) 0.12802(7) 0.0309(3) Uani d 1
F F2 0.1031(2) 0.5694(5) 0.1812(2) 0.0572(12) Uani d 1
F F3 -0.0040(3) 0.7682(6) 0.1937(2) 0.0681(13) Uani d 1
F F4 -0.1413(3) 0.6750(6) 0.1616(2) 0.0757(15) Uani d 1
F F5 -0.1734(2) 0.3959(6) 0.1090(2) 0.0622(12) Uani d 1
C C1 0.0205(3) 0.3780(8) 0.1371(3) 0.0343(14) Uani d 1
C C2 0.0351(4) 0.5243(9) 0.1633(3) 0.0431(16) Uani d 1
C C3 -0.0190(4) 0.6241(9) 0.1708(3) 0.0479(18) Uani d 1
C C4 -0.0886(4) 0.5795(9) 0.1527(3) 0.0488(18) Uani d 1
C C5 -0.1042(3) 0.4341(10) 0.1269(3) 0.0461(18) Uani d 1
C C6 -0.0507(3) 0.3312(8) 0.1186(3) 0.0363(14) Uani d 1
C C7 0.1393(2) 0.1964(5) 0.19702(13) 0.0336(14) Uani d 1
C C8 0.2018(2) 0.2774(5) 0.21989(18) 0.0490(18) Uani d 1
H H8 0.2215 0.3507 0.1981 0.059 Uiso calc 1
C C9 0.2350(2) 0.2494(6) 0.27517(19) 0.058(2) Uani d 1
H H9 0.2769 0.3038 0.2905 0.070 Uiso calc 1
C C10 0.2057(3) 0.1403(6) 0.30757(14) 0.055(2) Uani d 1
H H10 0.2279 0.1215 0.3447 0.066 Uiso calc 1
C C11 0.1432(3) 0.0592(6) 0.28470(17) 0.060(2) Uani d 1
H H11 0.1235 -0.0140 0.3065 0.072 Uiso calc 1
C C12 0.1100(2) 0.0873(5) 0.22942(18) 0.0462(17) Uani d 1
H H12 0.0681 0.0329 0.2141 0.055 Uiso calc 1
C C13 0.1473(2) 0.3410(5) 0.08744(17) 0.0352(14) Uani d 1
C C14 0.12320(19) 0.4760(5) 0.05659(18) 0.0400(15) Uani d 1
H H14 0.0771 0.5146 0.0566 0.048 Uiso calc 1
C C15 0.1678(3) 0.5534(4) 0.02581(18) 0.0487(18) Uani d 1
H H15 0.1516 0.6441 0.0051 0.058 Uiso calc 1
C C16 0.2365(2) 0.4959(6) 0.0259(2) 0.051(2) Uani d 1
H H16 0.2664 0.5480 0.0052 0.062 Uiso calc 1
C C17 0.26061(18) 0.3610(6) 0.0567(2) 0.0527(19) Uani d 1
H H17 0.3068 0.3224 0.0568 0.063 Uiso calc 1
C C18 0.2160(2) 0.2835(5) 0.08750(19) 0.0433(16) Uani d 1
H H18 0.2323 0.1929 0.1082 0.052 Uiso calc 1

loop_
_atom_site_aniso_label
_atom_site_aniso_U_11
_atom_site_aniso_U_22
_atom_site_aniso_U_33
_atom_site_aniso_U_12
_atom_site_aniso_U_13
_atom_site_aniso_U_23
Au 0.03286(13) 0.03025(15) 0.03249(12) -0.00327(11) 0.00210(8) -0.00023(11)
Cl1 0.0446(10) 0.0441(11) 0.0717(13) 0.0115(8) 0.0038(9) -0.0094(9)
Cl2 0.0572(11) 0.0408(10) 0.0499(10) -0.0166(8) 0.0022(8) -0.0058(8)
S 0.0279(8) 0.0472(11) 0.0541(10) -0.0065(7) 0.0017(7) -0.0028(8)
P 0.0258(7) 0.0295(9) 0.0361(8) -0.0005(6) 0.0022(6) 0.0001(6)
F2 0.048(2) 0.046(3) 0.074(3) -0.006(2) 0.000(2) -0.019(2)
F3 0.082(3) 0.051(3) 0.071(3) 0.010(3) 0.012(3) -0.023(2)
F4 0.066(3) 0.073(4) 0.088(4) 0.037(3) 0.015(3) -0.013(3)
F5 0.034(2) 0.072(3) 0.080(3) 0.009(2) 0.008(2) 0.005(3)
C1 0.030(3) 0.031(4) 0.041(3) 0.004(3) 0.005(3) 0.001(3)
C2 0.047(4) 0.038(4) 0.043(4) 0.005(3) 0.004(3) -0.008(3)
C3 0.060(5) 0.034(4) 0.049(4) 0.013(3) 0.007(4) -0.003(3)
C4 0.051(4) 0.045(5) 0.052(4) 0.021(4) 0.015(3) 0.002(3)
C5 0.025(3) 0.065(5) 0.048(4) 0.010(3) 0.005(3) 0.013(4)
C6 0.036(3) 0.041(4) 0.032(3) 0.003(3) 0.005(3) 0.007(3)
C7 0.037(3) 0.031(4) 0.031(3) 0.004(3) 0.001(3) 0.001(3)
C8 0.047(4) 0.048(5) 0.046(4) -0.011(3) -0.006(3) 0.006(3)
C9 0.050(4) 0.065(6) 0.051(4) -0.001(4) -0.012(4) -0.011(4)
C10 0.068(5) 0.054(5) 0.040(4) 0.016(4) 0.001(4) -0.002(4)
C11 0.089(6) 0.053(5) 0.039(4) -0.003(5) 0.014(4) 0.012(3)
C12 0.054(4) 0.040(4) 0.044(4) -0.008(3) 0.008(3) 0.000(3)
C13 0.031(3) 0.036(4) 0.038(3) 0.000(3) 0.003(3) 0.000(3)
C14 0.042(4) 0.039(4) 0.040(3) -0.001(3) 0.009(3) 0.002(3)
C15 0.070(5) 0.031(4) 0.047(4) -0.007(4) 0.017(4) 0.004(3)
C16 0.059(5) 0.051(5) 0.047(4) -0.017(4) 0.017(4) -0.003(3)
C17 0.041(4) 0.062(5) 0.057(5) -0.006(4) 0.016(3) -0.002(4)
C18 0.034(3) 0.045(4) 0.051(4) 0.001(3) 0.006(3) -0.001(3)

loop_
_atom_type_symbol
_atom_type_description
_atom_type_scat_dispersion_real
_atom_type_scat_dispersion_imag
_atom_type_scat_source
Au Au -2.0133 8.8022 'International Tables Vol C Tables 4.2.6.8 and 6.1.1.4'
Cl Cl 0.1484 0.1585 'International Tables Vol C Tables 4.2.6.8 and 6.1.1.4'
S S 0.1246 0.1234 'International Tables Vol C Tables 4.2.6.8 and 6.1.1.4'
P P 0.1023 0.0942 'International Tables Vol C Tables 4.2.6.8 and 6.1.1.4'
F F 0.0171 0.0103 'International Tables Vol C Tables 4.2.6.8 and 6.1.1.4'
C C 0.0033 0.0016 'International Tables Vol C Tables 4.2.6.8 and 6.1.1.4'
H H 0.0000 0.0000 'International Tables Vol C Tables 4.2.6.8 and 6.1.1.4'

loop_
_exptl_crystal_face_index_h
_exptl_crystal_face_index_k
_exptl_crystal_face_index_l
_exptl_crystal_face_perp_dist
0. 0 -1 0.0785
-1 0 1 0.0691
0 0 1 0.0785
1 0 1 0.0691
1 0 0 0.0503
1 0 -1 0.0691
-1 1 -1 0.0785
1 -1 1 0.0785
1 1 1 0.1068

loop_
_geom_angle_atom_site_label_1
_geom_angle_atom_site_label_2
_geom_angle_atom_site_label_3
_geom_angle_site_symmetry_1
_geom_angle_site_symmetry_3
_geom_angle
_geom_angle_publ_flag
S Au P . . 90.22(10) y
S Au Cl2 . . 87.51(10) y
P Au Cl2 . . 177.69(6) y
S Au Cl1 . . 176.59(7) y
P Au Cl1 . . 88.36(10) y
Cl2 Au Cl1 . . 93.88(11) y
S Au Cl2 . 5 88.12(7) y
P Au Cl2 . 5 90.45(9) y
Cl2 Au Cl2 . 5 89.91(9) y
Cl1 Au Cl2 . 5 94.99(7) y
S Au F3 . 1_545 88.98(11) ?
P Au F3 . 1_545 107.67(12) ?
Cl2 Au F3 . 1_545 71.87(12) ?
Cl1 Au F3 . 1_545 88.50(11) ?
Cl2 Au F3 5 1_545 161.66(8) ?
C6 S Au . . 103.2(2) ?
C1 P C7 . . 106.8(3) ?
C1 P C13 . . 108.2(3) ?
C7 P C13 . . 110.8(2) ?
C1 P Au . . 104.6(2) ?
C7 P Au . . 111.53(17) ?
C13 P Au . . 114.36(18) ?
C6 C1 C2 . . 119.7(6) ?
C6 C1 P . . 118.5(5) ?
C2 C1 P . . 121.8(5) ?
F2 C2 C3 . . 119.1(6) ?
F2 C2 C1 . . 119.9(6) ?
C3 C2 C1 . . 121.0(7) ?
C4 C3 C2 . . 119.7(7) ?
C4 C3 F3 . . 120.0(7) ?
C2 C3 F3 . . 120.3(7) ?
F4 C4 C3 . . 119.5(7) ?
F4 C4 C5 . . 120.2(7) ?
C3 C4 C5 . . 120.2(6) ?
C6 C5 F5 . . 120.3(7) ?
C6 C5 C4 . . 121.4(6) ?
F5 C5 C4 . . 118.3(6) ?
C5 C6 C1 . . 118.0(6) ?
C5 C6 S . . 118.5(5) ?
C1 C6 S . . 123.4(5) ?
C8 C7 C12 . . 120.0 ?
C8 C7 P . . 121.0(3) ?
C12 C7 P . . 118.7(3) ?
C7 C8 C9 . . 120.0 ?
C7 C8 H8 . . 120.0 ?
C9 C8 H8 . . 120.0 ?
C10 C9 C8 . . 120.0 ?
C10 C9 H9 . . 120.0 ?
C8 C9 H9 . . 120.0 ?
C11 C10 C9 . . 120.0 ?
C11 C10 H10 . . 120.0 ?
C9 C10 H10 . . 120.0 ?
C10 C11 C12 . . 120.0 ?
C10 C11 H11 . . 120.0 ?
C12 C11 H11 . . 120.0 ?
C11 C12 C7 . . 120.0 ?
C11 C12 H12 . . 120.0 ?
C7 C12 H12 . . 120.0 ?
C14 C13 C18 . . 120.0 ?
C14 C13 P . . 120.0(2) ?
C18 C13 P . . 120.0(2) ?
C15 C14 C13 . . 120.0 ?
C15 C14 H14 . . 120.0 ?
C13 C14 H14 . . 120.0 ?
C16 C15 C14 . . 120.0 ?
C16 C15 H15 . . 120.0 ?
C14 C15 H15 . . 120.0 ?
C17 C16 C15 . . 120.0 ?
C17 C16 H16 . . 120.0 ?
C15 C16 H16 . . 120.0 ?
C16 C17 C18 . . 120.0 ?
C16 C17 H17 . . 120.0 ?
C18 C17 H17 . . 120.0 ?
C17 C18 C13 . . 120.0 ?
C17 C18 H18 . . 120.0 ?
C13 C18 H18 . . 120.0 ?

loop_
_geom_bond_atom_site_label_1
_geom_bond_atom_site_label_2
_geom_bond_site_symmetry_2
_geom_bond_distance
_geom_bond_publ_flag
Au S . 2.273(3) y
Au P . 2.258(3) y
Au Cl2 . 2.337(3) y
Au Cl1 . 2.305(3) y
Au Cl2 5 3.393(4) ?
Au F3 1_545 3.560(6) ?
S C6 . 1.747(7) ?
P C1 . 1.787(6) ?
P C7 . 1.791(4) ?
P C13 . 1.781(4) ?
F2 C2 . 1.331(8) ?
F3 C3 . 1.337(9) ?
F4 C4 . 1.328(8) ?
F5 C5 . 1.338(8) ?
C1 C6 . 1.393(8) ?
C1 C2 . 1.385(10) ?
C2 C3 . 1.360(10) ?
C3 C4 . 1.358(10) ?
C4 C5 . 1.375(11) ?
C5 C6 . 1.372(9) ?
C7 C8 . 1.3850 ?
C7 C12 . 1.3850 ?
C8 C9 . 1.3850 ?
C8 H8 . 0.9300 ?
C9 C10 . 1.3850 ?
C9 H9 . 0.9300 ?
C10 C11 . 1.3850 ?
C10 H10 . 0.9300 ?
C11 C12 . 1.3850 ?
C11 H11 . 0.9300 ?
C12 H12 . 0.9300 ?
C13 C14 . 1.3850 ?
C13 C18 . 1.3850 ?
C14 C15 . 1.3850 ?
C14 H14 . 0.9300 ?
C15 C16 . 1.3850 ?
C15 H15 . 0.9300 ?
C16 C17 . 1.3850 ?
C16 H16 . 0.9300 ?
C17 C18 . 1.3850 ?
C17 H17 . 0.9300 ?
C18 H18 . 0.9300 ?

loop_
_geom_hbond_atom_site_label_D
_geom_hbond_atom_site_label_H
_geom_hbond_atom_site_label_A
_geom_hbond_site_symmetry_A
_geom_hbond_distance_DH
_geom_hbond_distance_HA
_geom_hbond_distance_DA
_geom_hbond_angle_DHA
C12 H12 F3 1_545 0.93 2.60 3.444(7) 150.6
C18 H18 F4 3_545 0.93 2.50 3.082(7) 120.9

_cod_database_fobs_code 2241143
